data_7241634
loop_
_publ_author_name
'Merch\'an-Arenas, Diego R.'
'Sojo, Felipe'
'Arvelo, Francisco'
'Kouznetsov, Vladimir V.'

_publ_section_title
;
 Synthesis of dihydroisoindolo[2,1-a]quinolin-11-ones, their in silico
 ADMET properties and in vitro antitumor activities
;
_journal_issue 69
_journal_name_full 'RSC Advances'
_journal_page_first 42287
_journal_page_last 42296
_journal_paper_doi 10.1039/D0RA04555A
_journal_volume 10
_journal_year 2020
_chemical_compound_source Synthetic
_chemical_formula_moiety 'C19 H17 N O'
_chemical_formula_sum 'C19 H17 N O'
_chemical_formula_weight 275.33
_space_group_IT_number 7
_space_group_name_Hall 'P -2yc'
_space_group_name_H-M_alt 'P 1 c 1'
_symmetry_cell_setting monoclinic
_symmetry_Int_Tables_number 7
_symmetry_space_group_name_Hall 'P -2yc'
_symmetry_space_group_name_H-M 'P 1 c 1'
_atom_sites_solution_hydrogens geom
_atom_sites_solution_primary direct
_audit_block_doi 10.5517/ccdc.csd.cc26gq4k
_audit_update_record
;
2020-10-22 deposited with the CCDC.	2020-11-09 downloaded from the CCDC.
;
_cell_angle_alpha 90
_cell_angle_beta 90.263(3)
_cell_angle_gamma 90
_cell_formula_units_Z 2
_cell_length_a 5.8738(2)
_cell_length_b 9.4468(4)
_cell_length_c 13.2892(5)
_cell_measurement_reflns_used 1293
_cell_measurement_temperature 293
_cell_measurement_theta_max 70.31
_cell_measurement_theta_min 5.74
_cell_volume 737.39(5)
_computing_publication_material 'PLATON (Spek, 2003)'
_diffrn_ambient_temperature 293
_diffrn_measured_fraction_theta_full 0.990
_diffrn_measured_fraction_theta_max 0.963
_diffrn_radiation_probe x-ray
_diffrn_radiation_type CuK\a
_diffrn_radiation_wavelength 1.54184
_diffrn_reflns_av_R_equivalents 0.0471
_diffrn_reflns_av_unetI/netI 0.0633
_diffrn_reflns_limit_h_max 6
_diffrn_reflns_limit_h_min -6
_diffrn_reflns_limit_k_max 10
_diffrn_reflns_limit_k_min -11
_diffrn_reflns_limit_l_max 12
_diffrn_reflns_limit_l_min -16
_diffrn_reflns_number 3740
_diffrn_reflns_reduction_process
;
;
_diffrn_reflns_theta_full 67.68
_diffrn_reflns_theta_max 74.23
_diffrn_reflns_theta_min 4.68
_exptl_absorpt_coefficient_mu 0.596
_exptl_absorpt_correction_T_max 1.000
_exptl_absorpt_correction_T_min 0.430
_exptl_absorpt_correction_type ' ?'
_exptl_crystal_colour White
_exptl_crystal_density_diffrn 1.240
_exptl_crystal_density_method 'Not Measured'
_exptl_crystal_description Monoclinic
_exptl_crystal_F_000 292
_exptl_crystal_recrystallization_method 'Re-crystallisation from solvent: Ethanol'
_refine_diff_density_max 0.162
_refine_diff_density_min -0.153
_refine_diff_density_rms 0.032
_refine_ls_abs_structure_details 'Flack (1983)'
_refine_ls_abs_structure_Flack 0.0(5)
_refine_ls_extinction_method none
_refine_ls_goodness_of_fit_ref 1.068
_refine_ls_hydrogen_treatment constr
_refine_ls_matrix_type full
_refine_ls_number_parameters 192
_refine_ls_number_reflns 1730
_refine_ls_number_restraints 2
_refine_ls_restrained_S_all 1.067
_refine_ls_R_factor_all 0.0526
_refine_ls_R_factor_gt 0.0447
_refine_ls_shift/su_max 0.000
_refine_ls_shift/su_mean 0.000
_refine_ls_structure_factor_coef Fsqd
_refine_ls_weighting_details 'W=1/[\S^2^(FO^2^)+(0.0576P)^2^+0.0263P] WHERE P=(FO^2^+2FC^2^)/3'
_refine_ls_weighting_scheme calc
_refine_ls_wR_factor_gt 0.1158
_refine_ls_wR_factor_ref 0.1230
_reflns_number_gt 1470
_reflns_number_total 1730
_reflns_threshold_expression I>2\s(I)
_cod_data_source_file d0ra04555a2.cif
_cod_data_source_block 20154001_2
_cod_original_sg_symbol_H-M 'P c'
_cod_database_code 7241634

loop_
_space_group_symop_id
_space_group_symop_operation_xyz
1 x,y,z
2 x,-y,1/2+z

loop_
_atom_site_aniso_label
_atom_site_aniso_U_11
_atom_site_aniso_U_22
_atom_site_aniso_U_33
_atom_site_aniso_U_23
_atom_site_aniso_U_13
_atom_site_aniso_U_12
O1 0.102(2) 0.097(2) 0.0409(13) -0.0111(13) -0.0062(12) 0.0149(17)
N1 0.0600(15) 0.0555(15) 0.0377(13) -0.0012(11) -0.0023(10) 0.0006(12)
C1 0.070(2) 0.057(2) 0.0447(18) -0.0035(14) 0.0035(14) -0.0004(16)
C2 0.071(2) 0.0518(18) 0.0474(17) -0.0037(14) 0.0089(14) -0.0025(16)
C3 0.089(3) 0.065(2) 0.060(2) -0.0027(18) 0.0164(19) 0.012(2)
C4 0.080(3) 0.060(2) 0.078(3) 0.0019(19) 0.017(2) 0.0134(19)
C5 0.073(2) 0.063(2) 0.071(2) 0.0099(18) 0.0026(17) 0.0099(18)
C6 0.068(2) 0.063(2) 0.0535(19) 0.0055(16) 0.0000(15) 0.0065(18)
C7 0.0603(18) 0.0479(16) 0.0463(17) 0.0017(13) 0.0059(13) -0.0024(14)
C8 0.0556(18) 0.0556(19) 0.0388(14) 0.0003(13) 0.0006(12) -0.0020(13)
C9 0.0530(17) 0.062(2) 0.0462(16) -0.0055(15) -0.0021(12) -0.0017(14)
C10 0.0535(17) 0.061(2) 0.0526(18) -0.0108(15) -0.0001(13) 0.0000(15)
C11 0.0489(17) 0.0557(18) 0.0483(17) 0.0006(14) 0.0028(12) -0.0060(14)
C12 0.058(2) 0.060(2) 0.067(2) 0.0033(17) 0.0010(15) 0.0020(17)
C13 0.069(2) 0.074(3) 0.074(2) 0.013(2) -0.0070(18) 0.008(2)
C14 0.074(3) 0.088(3) 0.058(2) 0.009(2) -0.0133(18) 0.000(2)
C15 0.073(2) 0.069(2) 0.0506(18) 0.0016(17) -0.0117(16) -0.0026(18)
C16 0.0528(17) 0.0524(18) 0.0481(17) 0.0031(13) 0.0015(13) -0.0083(14)
C17 0.076(3) 0.107(3) 0.053(2) -0.007(2) 0.0093(17) 0.014(2)
C18 0.065(2) 0.067(2) 0.102(3) -0.028(2) -0.014(2) 0.0045(19)
C19 0.087(3) 0.103(4) 0.173(6) -0.058(4) -0.038(4) 0.012(3)

loop_
_atom_site_label
_atom_site_type_symbol
_atom_site_thermal_displace_type
_atom_site_fract_x
_atom_site_fract_y
_atom_site_fract_z
_atom_site_occupancy
_atom_site_U_iso_or_equiv
_atom_site_calc_flag
_atom_site_refinement_flags
_atom_site_disorder_assembly
_atom_site_disorder_group
O1 O Uani -0.8126(5) -0.0226(3) -0.28209(19) 1.000 0.0800(10) d . . .
N1 N Uani -0.7382(5) -0.1043(3) -0.44427(18) 1.000 0.0511(8) d . . .
C1 C Uani -0.8529(6) -0.0252(4) -0.3736(2) 1.000 0.0572(11) d . . .
C2 C Uani -1.0344(6) 0.0508(4) -0.4275(3) 1.000 0.0567(11) d . . .
C3 C Uani -1.2013(8) 0.1386(4) -0.3903(3) 1.000 0.0713(14) d . . .
C4 C Uani -1.3612(7) 0.1916(4) -0.4564(3) 1.000 0.0726(16) d . . .
C5 C Uani -1.3531(7) 0.1564(4) -0.5581(3) 1.000 0.0690(12) d . . .
C6 C Uani -1.1863(6) 0.0681(4) -0.5947(3) 1.000 0.0615(11) d . . .
C7 C Uani -1.0268(5) 0.0135(3) -0.5282(2) 1.000 0.0515(10) d . . .
C8 C Uani -0.8356(5) -0.0886(4) -0.5456(2) 1.000 0.0500(10) d . . .
C9 C Uani -0.9055(6) -0.2328(4) -0.5843(2) 1.000 0.0537(10) d . . .
C10 C Uani -0.7036(6) -0.3354(4) -0.5894(3) 1.000 0.0557(11) d . . .
C11 C Uani -0.5603(5) -0.3263(4) -0.4930(2) 1.000 0.0510(10) d . . .
C12 C Uani -0.4012(6) -0.4302(4) -0.4716(3) 1.000 0.0617(12) d . . .
C13 C Uani -0.2647(7) -0.4257(5) -0.3861(3) 1.000 0.0724(14) d . . .
C14 C Uani -0.2819(7) -0.3119(5) -0.3219(3) 1.000 0.0734(16) d . . .
C15 C Uani -0.4348(6) -0.2060(4) -0.3415(3) 1.000 0.0642(11) d . . .
C16 C Uani -0.5777(5) -0.2120(4) -0.4257(2) 1.000 0.0511(10) d . . .
C17 C Uani -0.5511(8) -0.2998(5) -0.6787(3) 1.000 0.0786(16) d . . .
C18 C Uani -0.7996(7) -0.4842(4) -0.5981(4) 1.000 0.0780(14) d . . .
C19 C Uani -0.7786(10) -0.5740(6) -0.6710(6) 1.000 0.121(3) d . . .
H3 H Uiso -1.20590 0.16140 -0.32230 1.000 0.0850 c R . .
H4 H Uiso -1.47530 0.25120 -0.43290 1.000 0.0870 c R . .
H5 H Uiso -1.46190 0.19310 -0.60200 1.000 0.0830 c R . .
H6 H Uiso -1.18080 0.04570 -0.66270 1.000 0.0740 c R . .
H8 H Uiso -0.72300 -0.04640 -0.59080 1.000 0.0600 c R . .
H9A H Uiso -0.97180 -0.22270 -0.65090 1.000 0.0640 c R . .
H9B H Uiso -1.02110 -0.27200 -0.54040 1.000 0.0640 c R . .
H12 H Uiso -0.38510 -0.50560 -0.51590 1.000 0.0740 c R . .
H13 H Uiso -0.16300 -0.49870 -0.37240 1.000 0.0870 c R . .
H14 H Uiso -0.18930 -0.30690 -0.26510 1.000 0.0880 c R . .
H15 H Uiso -0.44360 -0.12890 -0.29810 1.000 0.0770 c R . .
H17A H Uiso -0.42780 -0.36630 -0.68170 1.000 0.1180 c GR . .
H17B H Uiso -0.49120 -0.20590 -0.67070 1.000 0.1180 c GR . .
H17C H Uiso -0.63840 -0.30480 -0.73980 1.000 0.1180 c GR . .
H18 H Uiso -0.88500 -0.51510 -0.54350 1.000 0.0940 c R . .
H19A H Uiso -0.69530 -0.54980 -0.72780 1.000 0.1450 c R . .
H19B H Uiso -0.84680 -0.66260 -0.66660 1.000 0.1450 c R . .

loop_
_atom_type_symbol
_atom_type_description
_atom_type_scat_dispersion_real
_atom_type_scat_dispersion_imag
_atom_type_scat_source
C C 0.0181 0.0091 ' International Tables Vol C Tables 4.2.6.8 and 6.1.1.4'
H H 0.0000 0.0000 ' International Tables Vol C Tables 4.2.6.8 and 6.1.1.4'
N N 0.0311 0.0180 ' International Tables Vol C Tables 4.2.6.8 and 6.1.1.4'
O O 0.0492 0.0322 ' International Tables Vol C Tables 4.2.6.8 and 6.1.1.4'

loop_
_geom_angle_atom_site_label_1
_geom_angle_atom_site_label_2
_geom_angle_atom_site_label_3
_geom_angle
_geom_angle_site_symmetry_1
_geom_angle_site_symmetry_2
_geom_angle_site_symmetry_3
_geom_angle_publ_flag
C1 N1 C8 112.4(3) . . . yes
C1 N1 C16 127.0(2) . . . yes
C8 N1 C16 119.4(3) . . . yes
O1 C1 N1 126.0(3) . . . yes
O1 C1 C2 127.2(3) . . . yes
N1 C1 C2 106.8(3) . . . yes
C1 C2 C3 129.4(4) . . . no
C1 C2 C7 108.7(3) . . . no
C3 C2 C7 121.8(3) . . . no
C2 C3 C4 118.3(4) . . . no
C3 C4 C5 120.4(4) . . . no
C4 C5 C6 121.0(4) . . . no
C5 C6 C7 118.7(3) . . . no
C2 C7 C6 119.8(3) . . . no
C2 C7 C8 109.9(3) . . . no
C6 C7 C8 130.3(3) . . . no
N1 C8 C7 102.3(2) . . . yes
N1 C8 C9 109.0(3) . . . yes
C7 C8 C9 115.4(3) . . . no
C8 C9 C10 112.1(3) . . . no
C9 C10 C11 110.5(3) . . . no
C9 C10 C17 110.6(3) . . . no
C9 C10 C18 107.5(3) . . . no
C11 C10 C17 108.4(3) . . . no
C11 C10 C18 108.5(3) . . . no
C17 C10 C18 111.3(4) . . . no
C10 C11 C12 120.0(3) . . . no
C10 C11 C16 122.3(3) . . . no
C12 C11 C16 117.7(3) . . . no
C11 C12 C13 122.2(4) . . . no
C12 C13 C14 119.2(4) . . . no
C13 C14 C15 120.2(4) . . . no
C14 C15 C16 120.9(4) . . . no
N1 C16 C11 119.6(3) . . . yes
N1 C16 C15 120.7(3) . . . yes
C11 C16 C15 119.7(3) . . . no
C10 C18 C19 128.8(5) . . . no
C2 C3 H3 121.00 . . . no
C4 C3 H3 121.00 . . . no
C3 C4 H4 120.00 . . . no
C5 C4 H4 120.00 . . . no
C4 C5 H5 120.00 . . . no
C6 C5 H5 119.00 . . . no
C5 C6 H6 121.00 . . . no
C7 C6 H6 121.00 . . . no
N1 C8 H8 110.00 . . . no
C7 C8 H8 110.00 . . . no
C9 C8 H8 110.00 . . . no
C8 C9 H9A 109.00 . . . no
C8 C9 H9B 109.00 . . . no
C10 C9 H9A 109.00 . . . no
C10 C9 H9B 109.00 . . . no
H9A C9 H9B 108.00 . . . no
C11 C12 H12 119.00 . . . no
C13 C12 H12 119.00 . . . no
C12 C13 H13 120.00 . . . no
C14 C13 H13 120.00 . . . no
C13 C14 H14 120.00 . . . no
C15 C14 H14 120.00 . . . no
C14 C15 H15 119.00 . . . no
C16 C15 H15 120.00 . . . no
C10 C17 H17A 109.00 . . . no
C10 C17 H17B 109.00 . . . no
C10 C17 H17C 109.00 . . . no
H17A C17 H17B 109.00 . . . no
H17A C17 H17C 109.00 . . . no
H17B C17 H17C 109.00 . . . no
C10 C18 H18 116.00 . . . no
C19 C18 H18 116.00 . . . no
C18 C19 H19A 120.00 . . . no
C18 C19 H19B 120.00 . . . no
H19A C19 H19B 120.00 . . . no

loop_
_geom_bond_atom_site_label_1
_geom_bond_atom_site_label_2
_geom_bond_distance
_geom_bond_site_symmetry_1
_geom_bond_site_symmetry_2
_geom_bond_publ_flag
O1 C1 1.238(4) . . yes
N1 C1 1.378(4) . . yes
N1 C8 1.468(4) . . yes
N1 C16 1.408(4) . . yes
C1 C2 1.469(5) . . no
C2 C3 1.378(6) . . no
C2 C7 1.385(5) . . no
C3 C4 1.377(6) . . no
C4 C5 1.393(6) . . no
C5 C6 1.377(5) . . no
C6 C7 1.385(5) . . no
C7 C8 1.499(4) . . no
C8 C9 1.512(5) . . no
C9 C10 1.533(5) . . no
C10 C11 1.532(5) . . no
C10 C17 1.528(6) . . no
C10 C18 1.519(5) . . no
C11 C12 1.384(5) . . no
C11 C16 1.406(5) . . no
C12 C13 1.388(6) . . no
C13 C14 1.377(6) . . no
C14 C15 1.369(6) . . no
C15 C16 1.397(5) . . no
C18 C19 1.294(8) . . no
C3 H3 0.9300 . . no
C4 H4 0.9300 . . no
C5 H5 0.9300 . . no
C6 H6 0.9300 . . no
C8 H8 0.9800 . . no
C9 H9A 0.9700 . . no
C9 H9B 0.9700 . . no
C12 H12 0.9300 . . no
C13 H13 0.9300 . . no
C14 H14 0.9300 . . no
C15 H15 0.9300 . . no
C17 H17A 0.9600 . . no
C17 H17B 0.9600 . . no
C17 H17C 0.9600 . . no
C18 H18 0.9300 . . no
C19 H19A 0.9300 . . no
C19 H19B 0.9300 . . no

loop_
_geom_hbond_atom_site_label_D
_geom_hbond_atom_site_label_H
_geom_hbond_atom_site_label_A
_geom_hbond_distance_DH
_geom_hbond_distance_HA
_geom_hbond_distance_DA
_geom_hbond_angle_DHA
_geom_hbond_site_symmetry_A
_geom_hbond_publ_flag
C15 H15 O1 0.9300 2.4000 2.927(5) 116.00 . yes

loop_
_geom_torsion_atom_site_label_1
_geom_torsion_atom_site_label_2
_geom_torsion_atom_site_label_3
_geom_torsion_atom_site_label_4
_geom_torsion
_geom_torsion_site_symmetry_1
_geom_torsion_site_symmetry_2
_geom_torsion_site_symmetry_3
_geom_torsion_site_symmetry_4
_geom_torsion_publ_flag
C8 N1 C1 O1 177.2(3) . . . . no
C8 N1 C1 C2 -1.1(4) . . . . no
C16 N1 C1 O1 10.1(6) . . . . no
C16 N1 C1 C2 -168.2(3) . . . . no
C1 N1 C8 C7 0.7(4) . . . . no
C1 N1 C8 C9 -122.0(3) . . . . no
C16 N1 C8 C7 168.8(3) . . . . no
C16 N1 C8 C9 46.2(4) . . . . no
C1 N1 C16 C11 148.1(3) . . . . no
C1 N1 C16 C15 -32.3(5) . . . . no
C8 N1 C16 C11 -18.2(4) . . . . no
C8 N1 C16 C15 161.4(3) . . . . no
O1 C1 C2 C3 -1.3(7) . . . . no
O1 C1 C2 C7 -177.1(4) . . . . no
N1 C1 C2 C3 177.0(4) . . . . no
N1 C1 C2 C7 1.1(4) . . . . no
C1 C2 C3 C4 -176.5(4) . . . . no
C7 C2 C3 C4 -1.1(6) . . . . no
C1 C2 C7 C6 178.0(3) . . . . no
C1 C2 C7 C8 -0.7(4) . . . . no
C3 C2 C7 C6 1.8(5) . . . . no
C3 C2 C7 C8 -177.0(3) . . . . no
C2 C3 C4 C5 0.1(6) . . . . no
C3 C4 C5 C6 0.1(6) . . . . no
C4 C5 C6 C7 0.6(6) . . . . no
C5 C6 C7 C2 -1.5(5) . . . . no
C5 C6 C7 C8 177.0(3) . . . . no
C2 C7 C8 N1 0.1(3) . . . . no
C2 C7 C8 C9 118.2(3) . . . . no
C6 C7 C8 N1 -178.5(3) . . . . no
C6 C7 C8 C9 -60.3(4) . . . . no
N1 C8 C9 C10 -59.6(3) . . . . no
C7 C8 C9 C10 -174.0(3) . . . . no
C8 C9 C10 C11 45.0(4) . . . . no
C8 C9 C10 C17 -74.9(4) . . . . no
C8 C9 C10 C18 163.3(3) . . . . no
C9 C10 C11 C12 165.7(3) . . . . no
C9 C10 C11 C16 -16.8(4) . . . . no
C17 C10 C11 C12 -73.0(4) . . . . no
C17 C10 C11 C16 104.5(4) . . . . no
C18 C10 C11 C12 48.0(4) . . . . no
C18 C10 C11 C16 -134.4(3) . . . . no
C9 C10 C18 C19 116.8(5) . . . . no
C11 C10 C18 C19 -123.7(5) . . . . no
C17 C10 C18 C19 -4.5(7) . . . . no
C10 C11 C12 C13 179.0(3) . . . . no
C16 C11 C12 C13 1.3(5) . . . . no
C10 C11 C16 N1 2.7(5) . . . . no
C10 C11 C16 C15 -176.9(3) . . . . no
C12 C11 C16 N1 -179.7(3) . . . . no
C12 C11 C16 C15 0.7(5) . . . . no
C11 C12 C13 C14 -2.3(6) . . . . no
C12 C13 C14 C15 1.2(6) . . . . no
C13 C14 C15 C16 0.9(6) . . . . no
C14 C15 C16 N1 178.6(3) . . . . no
C14 C15 C16 C11 -1.8(5) . . . . no
